data_7710467
loop_
_publ_author_name
'Tang, Junping'
'Wang, Yilun'
'Bai, Wei'
'Zhou, Yan'
'Yu, Wenyan'
'Li, Yang'

_publ_section_title
;
 \a-Rhenabenzofuran with nonaromatic T<sub>0</sub> and aromatic
 S<sub>1</sub> states.
;
_journal_issue 24
_journal_name_full 'Dalton transactions (Cambridge, England : 2003)'
_journal_page_first 9495
_journal_page_last 9500
_journal_paper_doi 10.1039/d2dt01001a
_journal_volume 51
_journal_year 2022
_chemical_formula_moiety 'C34 H32 Cl3 O P2 Re'
_chemical_formula_sum 'C34 H31 Cl3 O P2 Re'
_chemical_formula_weight 810.08
_space_group_crystal_system triclinic
_space_group_IT_number 2
_space_group_name_Hall '-P 1'
_space_group_name_H-M_alt 'P -1'
_atom_sites_solution_hydrogens geom
_atom_sites_solution_primary iterative
_audit_creation_date 2021-08-28
_audit_creation_method
;
Olex2 1.2
(compiled 2014.09.19 svn.r3010 for OlexSys, GUI svn.r4874)
;
_audit_update_record
;
2021-12-13 deposited with the CCDC.	2022-06-10 downloaded from the CCDC.
;
_cell_angle_alpha 96.175(11)
_cell_angle_beta 99.797(11)
_cell_angle_gamma 95.144(11)
_cell_formula_units_Z 2
_cell_length_a 9.653(3)
_cell_length_b 9.994(3)
_cell_length_c 17.068(5)
_cell_measurement_reflns_used 9604
_cell_measurement_temperature 120(2)
_cell_measurement_theta_max 54.02
_cell_measurement_theta_min 3.89
_cell_volume 1603.3(8)
_computing_molecular_graphics 'Olex2 (Dolomanov et al., 2009)'
_computing_publication_material 'Olex2 (Dolomanov et al., 2009)'
_computing_structure_refinement 'ShelXL (Sheldrick, 2008)'
_computing_structure_solution 'olex2.solve (Bourhis et al., 2013)'
_diffrn_ambient_temperature 120.0
_diffrn_measured_fraction_theta_full 0.919
_diffrn_measured_fraction_theta_max 0.976
_diffrn_measurement_device_type 'CCD area detector'
_diffrn_measurement_method 'phi and omega scans'
_diffrn_radiation_monochromator graphite
_diffrn_radiation_type MoK\a
_diffrn_radiation_wavelength 0.71073
_diffrn_reflns_av_R_equivalents 0.0552
_diffrn_reflns_av_unetI/netI 0.0474
_diffrn_reflns_Laue_measured_fraction_full 0.919
_diffrn_reflns_Laue_measured_fraction_max 0.976
_diffrn_reflns_limit_h_max 11
_diffrn_reflns_limit_h_min -11
_diffrn_reflns_limit_k_max 11
_diffrn_reflns_limit_k_min -11
_diffrn_reflns_limit_l_max 20
_diffrn_reflns_limit_l_min -20
_diffrn_reflns_number 20984
_diffrn_reflns_point_group_measured_fraction_full 0.919
_diffrn_reflns_point_group_measured_fraction_max 0.976
_diffrn_reflns_theta_full 26.000
_diffrn_reflns_theta_max 25.427
_diffrn_reflns_theta_min 1.220
_exptl_absorpt_coefficient_mu 4.166
_exptl_absorpt_correction_T_max 0.7506
_exptl_absorpt_correction_T_min 0.5421
_exptl_absorpt_correction_type none
_exptl_absorpt_process_details
;
SADABS-2016/2 (Bruker,2016) was used for absorption correction.
wR2(int) was 0.1275 before and 0.0741 after correction.
The Ratio of minimum to maximum transmission is 0.7222.
The \l/2 correction factor is Not present.
;
_exptl_crystal_colour brown
_exptl_crystal_colour_primary brown
_exptl_crystal_density_diffrn 1.678
_exptl_crystal_description block
_exptl_crystal_F_000 798
_exptl_crystal_size_max 0.1
_exptl_crystal_size_mid 0.1
_exptl_crystal_size_min 0.1
_refine_diff_density_max 0.699
_refine_diff_density_min -1.290
_refine_diff_density_rms 0.127
_refine_ls_extinction_method none
_refine_ls_goodness_of_fit_ref 1.088
_refine_ls_hydrogen_treatment constr
_refine_ls_matrix_type full
_refine_ls_number_parameters 372
_refine_ls_number_reflns 5785
_refine_ls_number_restraints 0
_refine_ls_restrained_S_all 1.088
_refine_ls_R_factor_all 0.0380
_refine_ls_R_factor_gt 0.0331
_refine_ls_shift/su_max 0.003
_refine_ls_shift/su_mean 0.000
_refine_ls_structure_factor_coef Fsqd
_refine_ls_weighting_details
;
 w=1/[\s^2^(Fo^2^)+(0.0453P)^2^+2.6045P]
 where P=(Fo^2^+2Fc^2^)/3
;
_refine_ls_weighting_scheme calc
_refine_ls_wR_factor_gt 0.0898
_refine_ls_wR_factor_ref 0.0934
_reflns_Friedel_coverage 0.000
_reflns_number_gt 5242
_reflns_number_total 5785
_reflns_threshold_expression 'I > 2\s(I)'
_cod_data_source_file d2dt01001a2.cif
_cod_data_source_block baiwei21
_cod_depositor_comments 'Adding full bibliography for 7710467.cif.'
_cod_original_cell_volume 1603.3(9)
_cod_database_code 7710467
_shelxl_version_number 2013-2
_shelx_space_group_comment
;
The symmetry employed for this shelxl refinement is uniquely defined
by the following loop, which should always be used as a source of
symmetry information in preference to the above space-group names.
They are only intended as comments.
;
_olex2_refinement_description
;
1. Fixed Uiso
 At 1.2 times of:
  All C(H) groups, All C(H,H) groups
 At 1.5 times of:
  All C(H,H,H) groups
2.a Secondary CH2 refined with riding coordinates:
 C8(H8A,H8B)
2.b Aromatic/amide H refined with riding coordinates:
 C4(H4), C5(H5), C6(H6), C7(H7), C10(H10), C11(H11), C12(H12), C13(H13),
 C14(H14), C17(H17), C18(H18), C19(H19), C20(H20), C21(H21), C23(H23), C24(H24),
  C25(H25), C26(H26), C27(H27), C29(H29), C30(H30), C31(H31), C32(H32), C33(H33)
2.c Idealised Me refined as rotating group:
 C15(H15A,H15B,H15C), C34(H34A,H34B,H34C)
;
_olex2_submission_special_instructions 'No special instructions were received'

loop_
_space_group_symop_operation_xyz
'x, y, z'
'-x, -y, -z'

loop_
_atom_site_label
_atom_site_type_symbol
_atom_site_fract_x
_atom_site_fract_y
_atom_site_fract_z
_atom_site_U_iso_or_equiv
_atom_site_adp_type
_atom_site_occupancy
_atom_site_site_symmetry_order
_atom_site_calc_flag
_atom_site_refinement_flags_posn
_atom_site_refinement_flags_adp
_atom_site_refinement_flags_occupancy
_atom_site_disorder_assembly
_atom_site_disorder_group
Re1 Re 0.71307(2) 0.67572(2) 0.74298(2) 0.03040(9) Uani 1 1 d . . . . .
Cl1 Cl 0.67116(13) 0.91049(13) 0.74597(8) 0.0353(3) Uani 1 1 d . . . . .
Cl2 Cl 0.45295(12) 0.61879(15) 0.72126(8) 0.0379(3) Uani 1 1 d . . . . .
Cl3 Cl 0.74859(13) 0.69251(13) 0.88525(6) 0.0306(3) Uani 1 1 d . . . . .
P1 P 1.11537(12) 0.88148(12) 0.83916(7) 0.0258(3) Uani 1 1 d . . . . .
P2 P 0.72141(12) 0.43284(12) 0.74730(6) 0.0212(2) Uani 1 1 d . . . . .
O1 O 0.6974(3) 0.6637(3) 0.62515(18) 0.0275(7) Uani 1 1 d . . . . .
C1 C 0.9140(5) 0.6936(5) 0.7340(3) 0.0268(10) Uani 1 1 d . . . . .
C2 C 0.9420(5) 0.6835(5) 0.6532(3) 0.0277(10) Uani 1 1 d . . . . .
C3 C 0.8178(5) 0.6688(5) 0.5963(3) 0.0289(10) Uani 1 1 d . . . . .
C4 C 0.8179(7) 0.6564(6) 0.5140(3) 0.0424(14) Uani 1 1 d . . . . .
H4 H 0.7324 0.6443 0.4758 0.051 Uiso 1 1 calc R . . . .
C5 C 0.9496(8) 0.6627(6) 0.4906(4) 0.0541(18) Uani 1 1 d . . . . .
H5 H 0.9538 0.6573 0.4351 0.065 Uiso 1 1 calc R . . . .
C6 C 1.0750(7) 0.6766(6) 0.5462(4) 0.0520(17) Uani 1 1 d . . . . .
H6 H 1.1631 0.6792 0.5283 0.062 Uiso 1 1 calc R . . . .
C7 C 1.0721(6) 0.6866(5) 0.6267(3) 0.0381(12) Uani 1 1 d . . . . .
H7 H 1.1580 0.6956 0.6644 0.046 Uiso 1 1 calc R . . . .
C8 C 1.0403(5) 0.7093(5) 0.8033(3) 0.0299(10) Uani 1 1 d . . . . .
H8A H 1.1152 0.6581 0.7858 0.036 Uiso 1 1 calc R . . . .
H8B H 1.0100 0.6675 0.8485 0.036 Uiso 1 1 calc R . . . .
C9 C 1.2599(5) 0.8666(5) 0.9182(3) 0.0291(10) Uani 1 1 d . . . . .
C10 C 1.3510(5) 0.7677(6) 0.9105(3) 0.0359(12) Uani 1 1 d . . . . .
H10 H 1.3429 0.7118 0.8610 0.043 Uiso 1 1 calc R . . . .
C11 C 1.4530(6) 0.7508(6) 0.9748(3) 0.0437(14) Uani 1 1 d . . . . .
H11 H 1.5146 0.6828 0.9691 0.052 Uiso 1 1 calc R . . . .
C12 C 1.4668(6) 0.8315(7) 1.0473(3) 0.0443(14) Uani 1 1 d . . . . .
H12 H 1.5370 0.8187 1.0912 0.053 Uiso 1 1 calc R . . . .
C13 C 1.3783(6) 0.9305(7) 1.0555(3) 0.0463(15) Uani 1 1 d . . . . .
H13 H 1.3873 0.9861 1.1053 0.056 Uiso 1 1 calc R . . . .
C14 C 1.2766(5) 0.9492(6) 0.9916(3) 0.0376(12) Uani 1 1 d . . . . .
H14 H 1.2171 1.0190 0.9974 0.045 Uiso 1 1 calc R . . . .
C15 C 0.9918(5) 0.9762(6) 0.8802(3) 0.0387(12) Uani 1 1 d . . . . .
H15A H 0.9624 0.9330 0.9245 0.058 Uiso 1 1 calc GR . . . .
H15B H 0.9089 0.9794 0.8386 0.058 Uiso 1 1 calc GR . . . .
H15C H 1.0359 1.0685 0.9001 0.058 Uiso 1 1 calc GR . . . .
C16 C 1.1681(5) 0.9655(5) 0.7599(3) 0.0275(10) Uani 1 1 d . . . . .
C17 C 1.3097(5) 0.9817(5) 0.7512(3) 0.0305(11) Uani 1 1 d . . . . .
H17 H 1.3808 0.9502 0.7881 0.037 Uiso 1 1 calc R . . . .
C18 C 1.3445(6) 1.0447(6) 0.6872(3) 0.0379(12) Uani 1 1 d . . . . .
H18 H 1.4404 1.0571 0.6805 0.046 Uiso 1 1 calc R . . . .
C19 C 1.2404(6) 1.0892(6) 0.6334(3) 0.0408(13) Uani 1 1 d . . . . .
H19 H 1.2661 1.1338 0.5907 0.049 Uiso 1 1 calc R . . . .
C20 C 1.1012(6) 1.0707(5) 0.6402(4) 0.0417(13) Uani 1 1 d . . . . .
H20 H 1.0306 1.0992 0.6016 0.050 Uiso 1 1 calc R . . . .
C21 C 1.0636(6) 1.0096(5) 0.7044(3) 0.0365(12) Uani 1 1 d . . . . .
H21 H 0.9674 0.9979 0.7103 0.044 Uiso 1 1 calc R . . . .
C22 C 0.6854(5) 0.3240(5) 0.6525(3) 0.0239(9) Uani 1 1 d . . . . .
C23 C 0.6000(5) 0.3627(6) 0.5850(3) 0.0334(11) Uani 1 1 d . . . . .
H23 H 0.5665 0.4493 0.5876 0.040 Uiso 1 1 calc R . . . .
C24 C 0.5655(5) 0.2740(6) 0.5152(3) 0.0382(12) Uani 1 1 d . . . . .
H24 H 0.5086 0.3003 0.4695 0.046 Uiso 1 1 calc R . . . .
C25 C 0.6121(5) 0.1487(6) 0.5108(3) 0.0403(13) Uani 1 1 d . . . . .
H25 H 0.5886 0.0895 0.4620 0.048 Uiso 1 1 calc R . . . .
C26 C 0.6932(6) 0.1073(6) 0.5770(3) 0.0414(13) Uani 1 1 d . . . . .
H26 H 0.7237 0.0194 0.5741 0.050 Uiso 1 1 calc R . . . .
C27 C 0.7292(5) 0.1949(5) 0.6470(3) 0.0328(11) Uani 1 1 d . . . . .
H27 H 0.7850 0.1668 0.6924 0.039 Uiso 1 1 calc R . . . .
C28 C 0.8933(5) 0.3946(5) 0.7973(3) 0.0299(11) Uani 1 1 d . . . . .
C29 C 0.9194(8) 0.3843(6) 0.8795(3) 0.0516(16) Uani 1 1 d . . . . .
H29 H 0.8450 0.3876 0.9094 0.062 Uiso 1 1 calc R . . . .
C30 C 1.0572(10) 0.3692(7) 0.9172(5) 0.078(3) Uani 1 1 d . . . . .
H30 H 1.0763 0.3636 0.9732 0.094 Uiso 1 1 calc R . . . .
C31 C 1.1647(10) 0.3622(8) 0.8741(6) 0.087(3) Uani 1 1 d . . . . .
H31 H 1.2574 0.3524 0.9007 0.104 Uiso 1 1 calc R . . . .
C32 C 1.1403(7) 0.3691(7) 0.7949(5) 0.063(2) Uani 1 1 d . . . . .
H32 H 1.2156 0.3629 0.7659 0.076 Uiso 1 1 calc R . . . .
C33 C 1.0036(5) 0.3854(5) 0.7543(4) 0.0394(13) Uani 1 1 d . . . . .
H33 H 0.9869 0.3901 0.6982 0.047 Uiso 1 1 calc R . . . .
C34 C 0.5968(6) 0.3569(6) 0.8024(3) 0.0440(14) Uani 1 1 d . . . . .
H34A H 0.6124 0.4044 0.8570 0.066 Uiso 1 1 calc GR . . . .
H34B H 0.6107 0.2613 0.8046 0.066 Uiso 1 1 calc GR . . . .
H34C H 0.5001 0.3638 0.7755 0.066 Uiso 1 1 calc GR . . . .

loop_
_atom_site_aniso_label
_atom_site_aniso_U_11
_atom_site_aniso_U_22
_atom_site_aniso_U_33
_atom_site_aniso_U_23
_atom_site_aniso_U_13
_atom_site_aniso_U_12
Re1 0.02713(13) 0.03858(15) 0.02825(13) 0.00850(9) 0.00744(8) 0.00874(9)
Cl1 0.0370(7) 0.0295(7) 0.0436(7) 0.0104(5) 0.0082(5) 0.0180(5)
Cl2 0.0184(6) 0.0569(8) 0.0389(7) 0.0043(6) 0.0057(5) 0.0076(5)
Cl3 0.0330(6) 0.0418(7) 0.0176(5) 0.0046(5) 0.0051(4) 0.0050(5)
P1 0.0212(6) 0.0247(6) 0.0315(6) -0.0022(5) 0.0080(5) 0.0024(5)
P2 0.0216(6) 0.0251(6) 0.0179(5) 0.0081(4) 0.0031(4) 0.0014(5)
O1 0.0230(16) 0.037(2) 0.0262(16) 0.0107(14) 0.0082(13) 0.0108(14)
C1 0.028(2) 0.019(2) 0.036(3) 0.0071(19) 0.007(2) 0.0058(19)
C2 0.027(2) 0.020(2) 0.039(3) 0.004(2) 0.015(2) 0.0034(19)
C3 0.039(3) 0.025(3) 0.028(2) 0.011(2) 0.014(2) 0.009(2)
C4 0.059(4) 0.046(3) 0.032(3) 0.018(2) 0.022(3) 0.016(3)
C5 0.084(5) 0.047(4) 0.048(3) 0.018(3) 0.047(4) 0.017(3)
C6 0.061(4) 0.035(3) 0.073(4) 0.005(3) 0.053(4) 0.002(3)
C7 0.031(3) 0.029(3) 0.057(3) -0.003(2) 0.022(2) 0.000(2)
C8 0.024(2) 0.026(3) 0.038(3) 0.002(2) 0.003(2) 0.002(2)
C9 0.024(2) 0.035(3) 0.027(2) 0.001(2) 0.0076(19) -0.004(2)
C10 0.033(3) 0.040(3) 0.034(3) -0.004(2) 0.009(2) 0.005(2)
C11 0.030(3) 0.054(4) 0.051(3) 0.017(3) 0.008(2) 0.010(3)
C12 0.039(3) 0.064(4) 0.032(3) 0.020(3) 0.008(2) -0.005(3)
C13 0.042(3) 0.066(4) 0.027(3) -0.005(3) 0.013(2) -0.016(3)
C14 0.030(3) 0.044(3) 0.038(3) -0.008(2) 0.016(2) -0.003(2)
C15 0.028(3) 0.036(3) 0.051(3) -0.006(2) 0.012(2) 0.007(2)
C16 0.027(2) 0.020(2) 0.035(3) -0.0027(19) 0.007(2) 0.0032(19)
C17 0.024(2) 0.032(3) 0.033(3) -0.002(2) 0.003(2) 0.002(2)
C18 0.036(3) 0.042(3) 0.037(3) 0.005(2) 0.011(2) 0.002(2)
C19 0.048(3) 0.036(3) 0.044(3) 0.012(2) 0.015(3) 0.013(3)
C20 0.045(3) 0.031(3) 0.051(3) 0.011(2) 0.005(3) 0.014(2)
C21 0.032(3) 0.026(3) 0.050(3) 0.002(2) 0.005(2) 0.006(2)
C22 0.019(2) 0.030(3) 0.023(2) 0.0065(19) 0.0046(17) -0.0006(18)
C23 0.027(3) 0.040(3) 0.031(3) 0.006(2) -0.001(2) 0.004(2)
C24 0.031(3) 0.053(4) 0.025(2) 0.005(2) -0.008(2) -0.003(2)
C25 0.031(3) 0.051(4) 0.034(3) -0.007(2) 0.005(2) -0.009(3)
C26 0.043(3) 0.033(3) 0.045(3) -0.005(2) 0.006(3) 0.000(2)
C27 0.031(3) 0.029(3) 0.035(3) 0.008(2) -0.004(2) 0.002(2)
C28 0.037(3) 0.019(2) 0.028(2) 0.0016(19) -0.007(2) 0.004(2)
C29 0.080(5) 0.037(3) 0.030(3) 0.006(2) -0.016(3) 0.015(3)
C30 0.104(7) 0.051(4) 0.058(4) -0.003(3) -0.051(5) 0.027(4)
C31 0.072(6) 0.050(4) 0.110(7) -0.021(4) -0.061(5) 0.031(4)
C32 0.033(3) 0.044(4) 0.098(6) -0.018(4) -0.016(4) 0.013(3)
C33 0.030(3) 0.027(3) 0.055(3) -0.004(2) -0.006(2) 0.007(2)
C34 0.047(3) 0.053(4) 0.038(3) 0.019(3) 0.021(3) -0.005(3)

loop_
_atom_type_symbol
_atom_type_description
_atom_type_scat_dispersion_real
_atom_type_scat_dispersion_imag
_atom_type_scat_source
C C 0.0033 0.0016 'International Tables Vol C Tables 4.2.6.8 and 6.1.1.4'
H H 0.0000 0.0000 'International Tables Vol C Tables 4.2.6.8 and 6.1.1.4'
O O 0.0106 0.0060 'International Tables Vol C Tables 4.2.6.8 and 6.1.1.4'
P P 0.1023 0.0942 'International Tables Vol C Tables 4.2.6.8 and 6.1.1.4'
Cl Cl 0.1484 0.1585 'International Tables Vol C Tables 4.2.6.8 and 6.1.1.4'
Re Re -1.0185 7.2310 'International Tables Vol C Tables 4.2.6.8 and 6.1.1.4'

loop_
_geom_angle_atom_site_label_1
_geom_angle_atom_site_label_2
_geom_angle_atom_site_label_3
_geom_angle
_geom_angle_site_symmetry_1
_geom_angle_site_symmetry_3
_geom_angle_publ_flag
Cl1 Re1 Cl2 87.49(5) . . ?
Cl1 Re1 P2 171.25(4) . . ?
Cl3 Re1 Cl1 91.37(4) . . ?
Cl3 Re1 Cl2 95.71(4) . . ?
Cl3 Re1 P2 85.39(4) . . ?
P2 Re1 Cl2 84.76(5) . . ?
O1 Re1 Cl1 89.10(10) . . ?
O1 Re1 Cl2 88.10(10) . . ?
O1 Re1 Cl3 176.17(9) . . ?
O1 Re1 P2 94.67(10) . . ?
C1 Re1 Cl1 99.27(14) . . ?
C1 Re1 Cl2 165.65(15) . . ?
C1 Re1 Cl3 96.75(14) . . ?
C1 Re1 P2 89.19(14) . . ?
C1 Re1 O1 79.42(17) . . ?
C9 P1 C8 104.7(2) . . ?
C15 P1 C8 111.2(2) . . ?
C15 P1 C9 108.5(2) . . ?
C15 P1 C16 107.8(3) . . ?
C16 P1 C8 111.1(2) . . ?
C16 P1 C9 113.4(2) . . ?
C22 P2 Re1 117.39(15) . . ?
C22 P2 C28 104.9(2) . . ?
C28 P2 Re1 112.15(16) . . ?
C34 P2 Re1 114.2(2) . . ?
C34 P2 C22 102.6(2) . . ?
C34 P2 C28 104.2(3) . . ?
C3 O1 Re1 117.2(3) . . ?
C2 C1 Re1 115.4(3) . . ?
C2 C1 C8 118.1(4) . . ?
C8 C1 Re1 126.4(3) . . ?
C3 C2 C1 112.0(4) . . ?
C3 C2 C7 118.7(5) . . ?
C7 C2 C1 129.3(5) . . ?
O1 C3 C2 115.9(4) . . ?
O1 C3 C4 121.6(5) . . ?
C2 C3 C4 122.4(5) . . ?
C5 C4 C3 116.8(6) . . ?
C6 C5 C4 121.8(5) . . ?
C7 C6 C5 120.3(5) . . ?
C6 C7 C2 119.9(6) . . ?
C1 C8 P1 115.2(3) . . ?
C10 C9 P1 121.4(4) . . ?
C10 C9 C14 118.5(5) . . ?
C14 C9 P1 120.0(4) . . ?
C11 C10 C9 120.1(5) . . ?
C10 C11 C12 120.8(5) . . ?
C13 C12 C11 119.7(5) . . ?
C12 C13 C14 120.0(5) . . ?
C13 C14 C9 120.8(5) . . ?
C17 C16 P1 121.1(4) . . ?
C17 C16 C21 120.3(5) . . ?
C21 C16 P1 118.6(4) . . ?
C18 C17 C16 118.7(5) . . ?
C19 C18 C17 120.3(5) . . ?
C20 C19 C18 121.5(5) . . ?
C19 C20 C21 119.4(5) . . ?
C20 C21 C16 119.8(5) . . ?
C23 C22 P2 120.5(4) . . ?
C27 C22 P2 120.6(3) . . ?
C27 C22 C23 118.5(4) . . ?
C24 C23 C22 119.5(5) . . ?
C25 C24 C23 120.8(5) . . ?
C24 C25 C26 120.6(5) . . ?
C27 C26 C25 119.2(5) . . ?
C26 C27 C22 121.3(5) . . ?
C29 C28 P2 120.9(5) . . ?
C33 C28 P2 119.5(4) . . ?
C33 C28 C29 119.3(5) . . ?
C28 C29 C30 119.0(7) . . ?
C31 C30 C29 120.8(7) . . ?
C32 C31 C30 120.7(7) . . ?
C31 C32 C33 120.7(8) . . ?
C28 C33 C32 119.4(6) . . ?

loop_
_geom_bond_atom_site_label_1
_geom_bond_atom_site_label_2
_geom_bond_distance
_geom_bond_site_symmetry_2
_geom_bond_publ_flag
Re1 Cl1 2.4131(14) . ?
Re1 Cl2 2.4793(14) . ?
Re1 Cl3 2.3793(13) . ?
Re1 P2 2.4445(14) . ?
Re1 O1 1.981(3) . ?
Re1 C1 1.965(5) . ?
P1 C8 1.806(5) . ?
P1 C9 1.797(5) . ?
P1 C15 1.776(5) . ?
P1 C16 1.788(5) . ?
P2 C22 1.813(5) . ?
P2 C28 1.824(5) . ?
P2 C34 1.812(5) . ?
O1 C3 1.336(5) . ?
C1 C2 1.445(7) . ?
C1 C8 1.531(7) . ?
C2 C3 1.394(7) . ?
C2 C7 1.404(6) . ?
C3 C4 1.398(7) . ?
C4 C5 1.394(8) . ?
C5 C6 1.392(10) . ?
C6 C7 1.372(8) . ?
C9 C10 1.391(7) . ?
C9 C14 1.400(7) . ?
C10 C11 1.379(8) . ?
C11 C12 1.382(9) . ?
C12 C13 1.374(9) . ?
C13 C14 1.380(8) . ?
C16 C17 1.397(7) . ?
C16 C21 1.398(7) . ?
C17 C18 1.392(7) . ?
C18 C19 1.380(8) . ?
C19 C20 1.366(8) . ?
C20 C21 1.394(8) . ?
C22 C23 1.409(6) . ?
C22 C27 1.391(7) . ?
C23 C24 1.380(7) . ?
C24 C25 1.367(8) . ?
C25 C26 1.385(8) . ?
C26 C27 1.376(7) . ?
C28 C29 1.400(7) . ?
C28 C33 1.396(8) . ?
C29 C30 1.404(10) . ?
C30 C31 1.372(13) . ?
C31 C32 1.343(13) . ?
C32 C33 1.414(8) . ?
